data_7027423
loop_
_publ_author_name
'Guerrero, Gilles'
'Mehring, Michael'
'Mutin, P. Hubert'
'Dahan, Fran\,coise'
'Vioux, Andr\'e'

_publ_section_title
;
 Syntheses and single-crystal structures of novel soluble phosphonato- and
 phosphinato-bridged titanium oxo alkoxides
;
_journal_issue 10
_journal_name_full 'Journal of the Chemical Society, Dalton Transactions'
_journal_page_first 1537
_journal_paper_doi 10.1039/a902407g
_journal_year 1999
_chemical_formula_sum 'C44 H77 O19 P3 S Ti4'
_chemical_formula_weight 1226.63
_chemical_name_systematic
; 
 ? 
;
_space_group_IT_number 14
_symmetry_cell_setting monoclinic
_symmetry_space_group_name_Hall '-P 2yn'
_symmetry_space_group_name_H-M 'P 1 21/n 1'
_atom_sites_solution_hydrogens geom
_atom_sites_solution_primary direct
_atom_sites_solution_secondary difmap
_audit_creation_method SHELXL-97
_cell_angle_alpha 90.00
_cell_angle_beta 90.533(15)
_cell_angle_gamma 90.00
_cell_formula_units_Z 4
_cell_length_a 11.6668(13)
_cell_length_b 13.9198(12)
_cell_length_c 35.885(3)
_cell_measurement_temperature 160(2)
_cell_volume 5827.5(10)
_computing_cell_refinement 'STOE-IPDS software (Stoe, 2.87, 1997)'
_computing_data_collection 'STOE-IPDS software (Stoe, 2.87, 1997)'
_computing_data_reduction 'XRED (Stoe, 1.08, 1996)'
_computing_molecular_graphics 'ZORTEP (Zsolnai, 1996)'
_computing_structure_refinement 'SHELXL-97 (Sheldrick, 1997)'
_computing_structure_solution 'SHELXS-97 (Sheldrick, 1990)'
_diffrn_ambient_temperature 160(2)
_diffrn_measured_fraction_theta_full 0.963
_diffrn_measured_fraction_theta_max 0.963
_diffrn_measurement_device STOE-IPDS
_diffrn_measurement_method 'Imaging Plate Detector System'
_diffrn_radiation_monochromator graphite
_diffrn_radiation_source 'fine-focus sealed tube'
_diffrn_radiation_type MoK\a
_diffrn_radiation_wavelength 0.71073
_diffrn_reflns_av_R_equivalents 0.0352
_diffrn_reflns_av_sigmaI/netI 0.0344
_diffrn_reflns_limit_h_max 11
_diffrn_reflns_limit_h_min -11
_diffrn_reflns_limit_k_max 13
_diffrn_reflns_limit_k_min -13
_diffrn_reflns_limit_l_max 36
_diffrn_reflns_limit_l_min -36
_diffrn_reflns_number 27893
_diffrn_reflns_theta_full 20.93
_diffrn_reflns_theta_max 20.93
_diffrn_reflns_theta_min 1.57
_exptl_absorpt_coefficient_mu 0.712
_exptl_absorpt_correction_T_max 0.6322
_exptl_absorpt_correction_T_min 0.4166
_exptl_absorpt_correction_type numerical
_exptl_absorpt_process_details 'X-SHAPE (Stoe & Cie, 1996)'
_exptl_crystal_colour Colourless
_exptl_crystal_density_diffrn 1.398
_exptl_crystal_density_method 'not measured'
_exptl_crystal_description Plate
_exptl_crystal_F_000 2568
_exptl_crystal_size_max 0.50
_exptl_crystal_size_mid 0.25
_exptl_crystal_size_min 0.10
_refine_diff_density_max 0.259
_refine_diff_density_min -0.253
_refine_diff_density_rms 0.040
_refine_ls_extinction_method none
_refine_ls_goodness_of_fit_ref 0.892
_refine_ls_hydrogen_treatment mixed
_refine_ls_matrix_type full
_refine_ls_number_parameters 640
_refine_ls_number_reflns 5980
_refine_ls_number_restraints 0
_refine_ls_restrained_S_all 0.892
_refine_ls_R_factor_all 0.0365
_refine_ls_R_factor_gt 0.0249
_refine_ls_shift/su_max 0.001
_refine_ls_shift/su_mean 0.000
_refine_ls_structure_factor_coef Fsqd
_refine_ls_weighting_details 'w=1/[\s^2^(Fo^2^)+(0.0259P)^2^+0.0000P] where P=(Fo^2^+2Fc^2^)/3'
_refine_ls_weighting_scheme calc
_refine_ls_wR_factor_gt 0.0526
_refine_ls_wR_factor_ref 0.0549
_reflns_number_gt 4478
_reflns_number_total 5980
_reflns_threshold_expression >2sigma(I)
_cod_data_source_file 902407gsup1.cif
_cod_data_source_block (1)
_cod_depositor_comments
;
The following automatic conversions were performed:

'_symmetry_cell_setting' value 'Monoclinic' changed to 'monoclinic'
according to /home/saulius/struct/CIF-dictionaries/cif_core.dic
dictionary named 'cif_core.dic' version 2.4.2 from
2011-04-26.

'_exptl_absorpt_correction_type' value 'Numerical'
changed to 'numerical' according to
/home/saulius/struct/CIF-dictionaries/cif_core.dic dictionary named
'cif_core.dic' version 2.4.2 from 2011-04-26.

Automatic conversion script
Id: cif_fix_values 1891 2012-01-12 08:04:46Z andrius 

The following automatic conversions were performed:

'_refine_ls_weighting_scheme' value 'calc
w=1/[\s^2^(Fo^2^)+(0.0259P)^2^+0.0000P] where P=(Fo^2^+2Fc^2^)/3' was
changed to 'calc'. New tag '_refine_ls_weighting_details' was
created. The value of the new tag was set to
'w=1/[\s^2^(Fo^2^)+(0.0259P)^2^+0.0000P] where P=(Fo^2^+2Fc^2^)/3'.

Automatic conversion script
Id: cif_fix_values 3143 2015-03-26 13:38:13Z robertas 
;
_cod_original_sg_symbol_H-M P21/n
_cod_database_code 7027423

loop_
_symmetry_equiv_pos_as_xyz
'x, y, z'
'x+1/2, -y+1/2, z+1/2'
'-x, -y, -z'
'-x-1/2, y-1/2, -z-1/2'

loop_
_atom_site_label
_atom_site_type_symbol
_atom_site_fract_x
_atom_site_fract_y
_atom_site_fract_z
_atom_site_U_iso_or_equiv
_atom_site_adp_type
_atom_site_occupancy
_atom_site_calc_flag
_atom_site_refinement_flags
Ti1 Ti 0.59578(4) 0.19188(3) 0.106137(13) 0.01753(14) Uani 1 d .
Ti2 Ti 0.65721(4) 0.40851(3) 0.103172(13) 0.01633(13) Uani 1 d .
Ti3 Ti 0.82675(4) 0.25686(3) 0.071619(13) 0.01860(14) Uani 1 d .
Ti4 Ti 0.87719(4) 0.26562(3) 0.206118(13) 0.01593(13) Uani 1 d .
O1 O 0.55042(15) 0.22721(12) 0.15657(5) 0.0180(4) Uani 1 d .
P1 P 0.59481(6) 0.31388(5) 0.179147(19) 0.01592(18) Uani 1 d .
C1 C 0.4892(2) 0.33345(19) 0.21460(7) 0.0196(7) Uani 1 d .
C2 C 0.3960(2) 0.3942(2) 0.20966(8) 0.0245(7) Uani 1 d .
H2 H 0.3862 0.4274 0.1867 0.027 Uiso 1 calc R
C3 C 0.3177(3) 0.4065(2) 0.23760(8) 0.0289(8) Uani 1 d .
H3 H 0.2537 0.4477 0.2337 0.032 Uiso 1 calc R
C4 C 0.3312(3) 0.3601(2) 0.27092(9) 0.0369(9) Uani 1 d .
H4 H 0.2776 0.3702 0.2903 0.041 Uiso 1 calc R
C5 C 0.4223(3) 0.2986(2) 0.27647(9) 0.0365(9) Uani 1 d .
H5 H 0.4310 0.2654 0.2995 0.040 Uiso 1 calc R
C6 C 0.5005(3) 0.2855(2) 0.24855(8) 0.0261(7) Uani 1 d .
H6 H 0.5634 0.2432 0.2524 0.029 Uiso 1 calc R
O2 O 0.69333(15) 0.09160(12) 0.12702(5) 0.0189(4) Uani 1 d .
P2 P 0.82334(6) 0.10036(5) 0.13456(2) 0.01941(19) Uani 1 d .
C7 C 0.8707(3) -0.0226(2) 0.13552(8) 0.0243(7) Uani 1 d .
C8 C 0.9747(3) -0.0506(2) 0.12171(9) 0.0404(9) Uani 1 d .
H8 H 1.0259 -0.0037 0.1122 0.044 Uiso 1 calc R
C9 C 1.0062(3) -0.1472(3) 0.12146(9) 0.0468(10) Uani 1 d .
H9 H 1.0779 -0.1659 0.1115 0.051 Uiso 1 calc R
C10 C 0.9343(3) -0.2147(2) 0.13553(9) 0.0405(9) Uani 1 d .
H10 H 0.9561 -0.2805 0.1355 0.045 Uiso 1 calc R
C11 C 0.8305(3) -0.1878(2) 0.14976(9) 0.0379(9) Uani 1 d .
H11 H 0.7803 -0.2349 0.1596 0.042 Uiso 1 calc R
C12 C 0.7991(3) -0.0930(2) 0.14973(9) 0.0341(8) Uani 1 d .
H12 H 0.7269 -0.0751 0.1596 0.038 Uiso 1 calc R
O3 O 0.90926(15) 0.35335(12) 0.16497(5) 0.0205(5) Uani 1 d .
P3 P 0.91324(6) 0.40789(5) 0.128756(19) 0.01616(18) Uani 1 d .
C13 C 1.0280(2) 0.49325(19) 0.13355(7) 0.0192(7) Uani 1 d .
C14 C 1.0784(3) 0.5090(2) 0.16831(9) 0.0334(8) Uani 1 d .
H14 H 1.0544 0.4725 0.1892 0.037 Uiso 1 calc R
C15 C 1.1629(3) 0.5773(2) 0.17247(10) 0.0410(9) Uani 1 d .
H15 H 1.1959 0.5882 0.1964 0.045 Uiso 1 calc R
C16 C 1.2003(3) 0.6297(2) 0.14262(9) 0.0332(8) Uani 1 d .
H16 H 1.2586 0.6766 0.1460 0.036 Uiso 1 calc R
C17 C 1.1536(3) 0.6146(2) 0.10797(9) 0.0344(8) Uani 1 d .
H17 H 1.1797 0.6505 0.0872 0.038 Uiso 1 calc R
C18 C 1.0680(3) 0.5463(2) 0.10348(8) 0.0292(8) Uani 1 d .
H18 H 1.0360 0.5355 0.0794 0.032 Uiso 1 calc R
O4 O 0.82130(16) 0.17680(13) 0.24806(5) 0.0255(5) Uani 1 d .
S1 S 0.75137(6) 0.08479(5) 0.24442(2) 0.02298(19) Uani 1 d .
C19 C 0.7092(3) 0.0624(2) 0.29111(8) 0.0387(9) Uani 1 d .
H19A H 0.6510 0.1094 0.2984 0.043 Uiso 1 calc R
H19B H 0.7761 0.0680 0.3077 0.043 Uiso 1 calc R
H19C H 0.6773 -0.0025 0.2929 0.043 Uiso 1 calc R
C20 C 0.8523(3) -0.0090(2) 0.24092(10) 0.0459(9) Uani 1 d .
H20A H 0.8859 -0.0086 0.2160 0.051 Uiso 1 calc R
H20B H 0.8141 -0.0707 0.2452 0.051 Uiso 1 calc R
H20C H 0.9129 0.0001 0.2597 0.051 Uiso 1 calc R
O5 O 0.72425(15) 0.28284(11) 0.11300(5) 0.0155(4) Uani 1 d .
O6 O 0.53063(15) 0.31677(12) 0.08710(5) 0.0197(4) Uani 1 d .
C21 C 0.4145(2) 0.3311(2) 0.07418(8) 0.0252(7) Uani 1 d .
H21 H 0.3796 0.2667 0.0694 0.028 Uiso 1 calc R
C22 C 0.4146(3) 0.3859(2) 0.03823(9) 0.0421(9) Uani 1 d .
H22A H 0.4601 0.3511 0.0198 0.046 Uiso 1 calc R
H22B H 0.4480 0.4497 0.0424 0.046 Uiso 1 calc R
H22C H 0.3357 0.3928 0.0290 0.046 Uiso 1 calc R
C23 C 0.3444(3) 0.3812(2) 0.10372(9) 0.0413(9) Uani 1 d .
H23A H 0.3459 0.3430 0.1267 0.045 Uiso 1 calc R
H23B H 0.2650 0.3880 0.0949 0.045 Uiso 1 calc R
H23C H 0.3768 0.4449 0.1087 0.045 Uiso 1 calc R
O7 O 0.68661(15) 0.17899(12) 0.05796(5) 0.0209(5) Uani 1 d .
C24 C 0.6762(3) 0.1139(2) 0.02696(8) 0.0288(8) Uani 1 d .
H24 H 0.7335 0.1339 0.0079 0.032 Uiso 1 calc R
C25 C 0.7050(3) 0.0130(2) 0.03861(9) 0.0434(9) Uani 1 d .
H25A H 0.7819 0.0116 0.0498 0.048 Uiso 1 calc R
H25B H 0.7030 -0.0292 0.0167 0.048 Uiso 1 calc R
H25C H 0.6489 -0.0094 0.0568 0.048 Uiso 1 calc R
C26 C 0.5591(3) 0.1230(2) 0.00943(9) 0.0435(9) Uani 1 d .
H26A H 0.5457 0.1899 0.0022 0.048 Uiso 1 calc R
H26B H 0.5009 0.1031 0.0274 0.048 Uiso 1 calc R
H26C H 0.5543 0.0818 -0.0127 0.048 Uiso 1 calc R
O8 O 0.47600(15) 0.11589(12) 0.09695(5) 0.0220(5) Uani 1 d .
C27 C 0.3937(3) 0.0472(2) 0.10920(10) 0.0396(9) Uani 1 d .
H27 H 0.3678 0.0666 0.1346 0.044 Uiso 1 calc R
C28 C 0.4463(3) -0.0493(2) 0.11202(10) 0.0516(10) Uani 1 d .
H28A H 0.5113 -0.0471 0.1295 0.057 Uiso 1 calc R
H28B H 0.4731 -0.0694 0.0874 0.057 Uiso 1 calc R
H28C H 0.3893 -0.0953 0.1210 0.057 Uiso 1 calc R
C29 C 0.2908(3) 0.0507(2) 0.08307(10) 0.0448(9) Uani 1 d .
H29A H 0.2597 0.1161 0.0825 0.049 Uiso 1 calc R
H29B H 0.2319 0.0062 0.0919 0.049 Uiso 1 calc R
H29C H 0.3143 0.0320 0.0579 0.049 Uiso 1 calc R
O9 O 0.59605(15) 0.40408(12) 0.15435(5) 0.0174(4) Uani 1 d .
O10 O 0.59715(15) 0.51952(12) 0.08874(5) 0.0218(5) Uani 1 d .
C30 C 0.5675(3) 0.6161(2) 0.08371(11) 0.0501(10) Uani 1 d .
H30 H 0.5066 0.6183 0.0639 0.055 Uiso 1 calc R
C31 C 0.5156(3) 0.6540(3) 0.11867(11) 0.0594(11) Uani 1 d .
H31A H 0.4508 0.6133 0.1258 0.065 Uiso 1 calc R
H31B H 0.4885 0.7198 0.1145 0.065 Uiso 1 calc R
H31C H 0.5732 0.6538 0.1387 0.065 Uiso 1 calc R
C32 C 0.6636(4) 0.6750(3) 0.07055(10) 0.0564(11) Uani 1 d .
H32A H 0.6895 0.6506 0.0464 0.062 Uiso 1 calc R
H32B H 0.7268 0.6718 0.0887 0.062 Uiso 1 calc R
H32C H 0.6384 0.7418 0.0678 0.062 Uiso 1 calc R
O11 O 0.80318(15) 0.46577(12) 0.12122(5) 0.0180(4) Uani 1 d .
O12 O 0.73881(15) 0.37598(12) 0.05521(5) 0.0203(5) Uani 1 d .
C33 C 0.7425(3) 0.4322(2) 0.02182(8) 0.0271(8) Uani 1 d .
H33 H 0.6807 0.4818 0.0232 0.030 Uiso 1 calc R
C34 C 0.7178(3) 0.3693(3) -0.01169(8) 0.0452(10) Uani 1 d .
H34A H 0.6433 0.3378 -0.0087 0.050 Uiso 1 calc R
H34B H 0.7778 0.3204 -0.0138 0.050 Uiso 1 calc R
H34C H 0.7162 0.4089 -0.0343 0.050 Uiso 1 calc R
C35 C 0.8555(3) 0.4836(3) 0.01885(10) 0.0515(10) Uani 1 d .
H35A H 0.8677 0.5236 0.0410 0.057 Uiso 1 calc R
H35B H 0.8550 0.5243 -0.0034 0.057 Uiso 1 calc R
H35C H 0.9175 0.4363 0.0170 0.057 Uiso 1 calc R
O13 O 0.94020(15) 0.34427(12) 0.09516(5) 0.0195(4) Uani 1 d .
O14 O 0.91015(16) 0.23118(13) 0.03188(5) 0.0262(5) Uani 1 d .
C36 C 1.0065(3) 0.1850(3) 0.01595(10) 0.0511(10) Uani 1 d .
H36 H 1.0147 0.1208 0.0282 0.056 Uiso 1 calc R
C37 C 1.1125(3) 0.2420(3) 0.02504(11) 0.0608(11) Uani 1 d .
H37A H 1.1209 0.2478 0.0521 0.067 Uiso 1 calc R
H37B H 1.1061 0.3061 0.0140 0.067 Uiso 1 calc R
H37C H 1.1797 0.2091 0.0149 0.067 Uiso 1 calc R
C38 C 0.9888(4) 0.1685(3) -0.02435(10) 0.0649(12) Uani 1 d .
H38A H 0.9200 0.1292 -0.0282 0.071 Uiso 1 calc R
H38B H 1.0554 0.1349 -0.0345 0.071 Uiso 1 calc R
H38C H 0.9792 0.2303 -0.0371 0.071 Uiso 1 calc R
O15 O 0.88399(15) 0.14746(12) 0.10154(5) 0.0207(5) Uani 1 d .
O16 O 0.84949(15) 0.14672(12) 0.17139(5) 0.0205(5) Uani 1 d .
O17 O 0.70741(15) 0.29619(12) 0.19894(5) 0.0173(4) Uani 1 d .
O18 O 0.90192(15) 0.35630(12) 0.24233(5) 0.0188(4) Uani 1 d .
C39 C 1.0008(2) 0.36816(19) 0.26570(8) 0.0209(7) Uani 1 d .
H39 H 1.0701 0.3517 0.2508 0.023 Uiso 1 calc R
C40 C 1.0115(3) 0.4715(2) 0.27812(8) 0.0307(8) Uani 1 d .
H40A H 1.0158 0.5133 0.2562 0.034 Uiso 1 calc R
H40B H 1.0812 0.4791 0.2933 0.034 Uiso 1 calc R
H40C H 0.9445 0.4890 0.2929 0.034 Uiso 1 calc R
C41 C 0.9954(3) 0.3000(2) 0.29847(8) 0.0332(8) Uani 1 d .
H41A H 0.9883 0.2339 0.2893 0.037 Uiso 1 calc R
H41B H 0.9290 0.3159 0.3138 0.037 Uiso 1 calc R
H41C H 1.0656 0.3061 0.3135 0.037 Uiso 1 calc R
O19 O 1.02163(16) 0.22349(12) 0.20882(5) 0.0218(5) Uani 1 d .
C42 C 1.1044(3) 0.1648(2) 0.19148(8) 0.0320(8) Uani 1 d .
H42 H 1.0674 0.1034 0.1833 0.035 Uiso 1 calc R
C43 C 1.1505(3) 0.2161(3) 0.15810(9) 0.0479(10) Uani 1 d .
H43A H 1.0880 0.2284 0.1403 0.053 Uiso 1 calc R
H43B H 1.2089 0.1761 0.1462 0.053 Uiso 1 calc R
H43C H 1.1848 0.2772 0.1659 0.053 Uiso 1 calc R
C44 C 1.1970(3) 0.1426(2) 0.21969(9) 0.0401(9) Uani 1 d .
H44A H 1.1638 0.1079 0.2407 0.044 Uiso 1 calc R
H44B H 1.2313 0.2027 0.2286 0.044 Uiso 1 calc R
H44C H 1.2561 0.1029 0.2081 0.044 Uiso 1 calc R

loop_
_atom_site_aniso_label
_atom_site_aniso_U_11
_atom_site_aniso_U_22
_atom_site_aniso_U_33
_atom_site_aniso_U_23
_atom_site_aniso_U_13
_atom_site_aniso_U_12
Ti1 0.0173(3) 0.0158(3) 0.0193(3) -0.0020(2) -0.0043(2) 0.0015(2)
Ti2 0.0169(3) 0.0154(3) 0.0168(3) 0.0016(2) -0.0005(2) 0.0034(2)
Ti3 0.0189(3) 0.0196(3) 0.0173(3) -0.0030(2) 0.0001(2) 0.0033(2)
Ti4 0.0160(3) 0.0130(3) 0.0188(3) 0.0012(2) -0.0025(2) 0.0000(2)
O1 0.0187(12) 0.0171(10) 0.0181(10) 0.0001(8) -0.0041(8) 0.0008(8)
P1 0.0163(5) 0.0159(4) 0.0155(4) 0.0002(3) 0.0005(3) 0.0002(3)
C1 0.0209(18) 0.0195(16) 0.0184(17) -0.0020(13) -0.0032(13) -0.0029(14)
C2 0.0214(19) 0.0285(18) 0.0235(17) 0.0023(14) -0.0015(14) 0.0028(15)
C3 0.0180(19) 0.0327(19) 0.036(2) -0.0053(16) 0.0056(15) 0.0075(15)
C4 0.029(2) 0.047(2) 0.035(2) -0.0013(17) 0.0139(16) -0.0003(18)
C5 0.038(2) 0.046(2) 0.0261(19) 0.0095(16) 0.0028(17) -0.0057(18)
C6 0.0217(19) 0.0307(19) 0.0259(18) 0.0055(15) 0.0029(14) 0.0049(14)
O2 0.0195(12) 0.0144(10) 0.0228(11) -0.0004(8) -0.0033(8) 0.0017(8)
P2 0.0199(5) 0.0148(4) 0.0235(4) -0.0016(3) -0.0037(3) 0.0031(3)
C7 0.025(2) 0.0211(18) 0.0265(17) -0.0009(14) -0.0151(14) 0.0018(16)
C8 0.045(3) 0.031(2) 0.045(2) 0.0054(16) 0.0137(18) 0.0117(18)
C9 0.054(3) 0.037(2) 0.050(2) 0.0004(18) 0.0142(19) 0.027(2)
C10 0.059(3) 0.022(2) 0.040(2) -0.0037(17) -0.0152(19) 0.012(2)
C11 0.040(2) 0.023(2) 0.051(2) 0.0055(16) -0.0072(17) 0.0016(17)
C12 0.026(2) 0.028(2) 0.049(2) 0.0036(16) -0.0047(16) 0.0049(17)
O3 0.0215(12) 0.0183(11) 0.0216(11) 0.0043(9) -0.0009(8) -0.0012(9)
P3 0.0165(5) 0.0156(4) 0.0164(4) 0.0008(3) 0.0014(3) 0.0009(3)
C13 0.0141(17) 0.0196(16) 0.0240(18) -0.0033(14) 0.0023(14) 0.0071(13)
C14 0.030(2) 0.0251(19) 0.045(2) 0.0055(16) -0.0059(16) -0.0110(16)
C15 0.038(2) 0.031(2) 0.053(2) 0.0031(18) -0.0188(18) -0.0041(18)
C16 0.021(2) 0.0288(19) 0.049(2) -0.0036(18) -0.0004(17) -0.0066(15)
C17 0.042(2) 0.0232(19) 0.038(2) 0.0019(15) 0.0202(17) -0.0072(17)
C18 0.034(2) 0.0299(19) 0.0234(18) -0.0033(15) 0.0104(15) -0.0050(16)
O4 0.0332(13) 0.0191(11) 0.0240(11) 0.0076(9) -0.0084(9) -0.0101(9)
S1 0.0246(5) 0.0181(4) 0.0261(4) 0.0025(3) -0.0022(3) -0.0028(3)
C19 0.057(2) 0.0226(18) 0.037(2) 0.0020(15) 0.0066(17) -0.0086(17)
C20 0.050(2) 0.032(2) 0.056(2) 0.0141(18) 0.0125(18) 0.0107(18)
O5 0.0167(11) 0.0118(10) 0.0181(10) 0.0005(8) -0.0016(8) 0.0028(8)
O6 0.0169(12) 0.0197(11) 0.0225(10) 0.0025(8) -0.0019(8) 0.0028(9)
C21 0.0203(19) 0.0270(18) 0.0283(18) 0.0009(14) -0.0126(14) 0.0035(14)
C22 0.038(2) 0.053(2) 0.036(2) 0.0098(17) -0.0129(16) 0.0095(18)
C23 0.025(2) 0.054(2) 0.045(2) 0.0015(18) -0.0017(16) 0.0083(17)
O7 0.0203(11) 0.0211(11) 0.0211(11) -0.0066(9) -0.0028(8) 0.0006(9)
C24 0.033(2) 0.0297(19) 0.0231(17) -0.0119(15) -0.0002(14) -0.0021(15)
C25 0.051(2) 0.041(2) 0.038(2) -0.0207(17) -0.0070(17) 0.0068(18)
C26 0.046(2) 0.050(2) 0.035(2) -0.0150(17) -0.0125(17) -0.0038(18)
O8 0.0197(12) 0.0197(11) 0.0265(11) -0.0027(9) -0.0050(9) -0.0035(9)
C27 0.025(2) 0.040(2) 0.053(2) 0.0009(17) 0.0036(17) -0.0051(17)
C28 0.062(3) 0.041(2) 0.051(2) 0.0149(18) -0.0113(19) -0.014(2)
C29 0.031(2) 0.042(2) 0.061(2) -0.0030(18) -0.0098(17) -0.0095(17)
O9 0.0176(11) 0.0165(11) 0.0182(10) -0.0007(8) 0.0009(8) 0.0025(8)
O10 0.0247(12) 0.0159(12) 0.0248(11) 0.0052(9) -0.0008(8) 0.0086(9)
C30 0.057(3) 0.029(2) 0.064(3) 0.0034(19) -0.010(2) 0.0077(19)
C31 0.065(3) 0.045(2) 0.068(3) -0.018(2) 0.022(2) 0.006(2)
C32 0.088(3) 0.040(2) 0.042(2) -0.0016(18) 0.009(2) -0.015(2)
O11 0.0178(11) 0.0159(10) 0.0203(10) -0.0008(8) -0.0002(8) 0.0003(8)
O12 0.0222(12) 0.0223(11) 0.0163(10) 0.0031(9) -0.0020(8) 0.0024(9)
C33 0.029(2) 0.0342(19) 0.0184(17) 0.0080(15) -0.0010(13) 0.0078(15)
C34 0.063(3) 0.055(2) 0.0174(18) 0.0041(16) 0.0031(17) 0.0195(19)
C35 0.035(2) 0.056(2) 0.062(3) 0.028(2) -0.0030(18) -0.0024(19)
O13 0.0167(11) 0.0189(11) 0.0229(11) -0.0014(9) 0.0006(8) -0.0011(9)
O14 0.0247(13) 0.0324(12) 0.0218(11) -0.0082(9) 0.0104(9) 0.0008(10)
C36 0.040(3) 0.057(2) 0.057(2) -0.024(2) 0.0097(19) -0.003(2)
C37 0.050(3) 0.070(3) 0.062(3) -0.002(2) 0.002(2) 0.011(2)
C38 0.063(3) 0.082(3) 0.049(3) -0.014(2) -0.004(2) 0.012(2)
O15 0.0175(11) 0.0193(11) 0.0252(11) -0.0050(9) -0.0011(8) 0.0048(9)
O16 0.0231(12) 0.0145(10) 0.0239(11) -0.0011(9) -0.0057(9) 0.0019(9)
O17 0.0170(12) 0.0168(11) 0.0181(10) -0.0006(8) 0.0000(8) -0.0005(8)
O18 0.0190(12) 0.0175(10) 0.0198(11) 0.0015(8) -0.0020(9) -0.0019(8)
C39 0.0140(17) 0.0252(17) 0.0236(16) -0.0039(14) -0.0034(13) 0.0008(13)
C40 0.0245(19) 0.032(2) 0.0358(19) -0.0069(15) -0.0044(14) -0.0062(15)
C41 0.035(2) 0.036(2) 0.0283(18) -0.0018(16) -0.0156(15) -0.0007(15)
O19 0.0213(12) 0.0194(11) 0.0246(11) -0.0025(9) -0.0046(9) 0.0048(9)
C42 0.0202(19) 0.0312(19) 0.044(2) -0.0094(16) -0.0039(15) 0.0091(15)
C43 0.033(2) 0.062(3) 0.048(2) -0.0020(19) 0.0055(17) 0.0131(19)
C44 0.028(2) 0.047(2) 0.045(2) -0.0058(17) -0.0105(16) 0.0175(17)

loop_
_atom_type_symbol
_atom_type_description
_atom_type_scat_dispersion_real
_atom_type_scat_dispersion_imag
_atom_type_scat_source
C C 0.0033 0.0016 'International Tables Vol C Tables 4.2.6.8 and 6.1.1.4'
H H 0.0000 0.0000 'International Tables Vol C Tables 4.2.6.8 and 6.1.1.4'
O O 0.0106 0.0060 'International Tables Vol C Tables 4.2.6.8 and 6.1.1.4'
P P 0.1023 0.0942 'International Tables Vol C Tables 4.2.6.8 and 6.1.1.4'
S S 0.1246 0.1234 'International Tables Vol C Tables 4.2.6.8 and 6.1.1.4'
Ti Ti 0.2776 0.4457 'International Tables Vol C Tables 4.2.6.8 and 6.1.1.4'

loop_
_geom_angle_atom_site_label_1
_geom_angle_atom_site_label_2
_geom_angle_atom_site_label_3
_geom_angle
O8 Ti1 O2 95.76(8)
O8 Ti1 O1 95.87(8)
O2 Ti1 O1 89.21(7)
O8 Ti1 O5 175.37(8)
O2 Ti1 O5 88.36(7)
O1 Ti1 O5 86.27(7)
O8 Ti1 O6 99.02(8)
O2 Ti1 O6 165.22(8)
O1 Ti1 O6 89.56(7)
O5 Ti1 O6 76.86(7)
O8 Ti1 O7 101.73(8)
O2 Ti1 O7 87.53(7)
O1 Ti1 O7 162.33(8)
O5 Ti1 O7 76.29(7)
O6 Ti1 O7 89.19(7)
O8 Ti1 Ti2 138.79(6)
O2 Ti1 Ti2 125.16(6)
O1 Ti1 Ti2 81.47(5)
O5 Ti1 Ti2 37.43(5)
O6 Ti1 Ti2 40.17(5)
O7 Ti1 Ti2 86.25(5)
O8 Ti1 Ti3 141.27(6)
O2 Ti1 Ti3 81.74(6)
O1 Ti1 Ti3 122.61(6)
O5 Ti1 Ti3 37.27(5)
O6 Ti1 Ti3 86.54(5)
O7 Ti1 Ti3 39.72(5)
Ti2 Ti1 Ti3 60.152(16)
O10 Ti2 O5 173.44(8)
O10 Ti2 O9 98.82(8)
O5 Ti2 O9 87.23(7)
O10 Ti2 O11 94.64(8)
O5 Ti2 O11 87.69(7)
O9 Ti2 O11 91.46(7)
O10 Ti2 O12 97.72(8)
O5 Ti2 O12 76.23(7)
O9 Ti2 O12 163.45(7)
O11 Ti2 O12 87.62(7)
O10 Ti2 O6 100.41(8)
O5 Ti2 O6 77.08(7)
O9 Ti2 O6 88.64(7)
O11 Ti2 O6 164.75(7)
O12 Ti2 O6 87.97(7)
O10 Ti2 Ti1 140.08(7)
O5 Ti2 Ti1 38.08(5)
O9 Ti2 Ti1 81.51(5)
O11 Ti2 Ti1 125.27(5)
O12 Ti2 Ti1 85.55(5)
O6 Ti2 Ti1 39.74(5)
O10 Ti2 Ti3 137.38(6)
O5 Ti2 Ti3 36.98(5)
O9 Ti2 Ti3 123.55(5)
O11 Ti2 Ti3 81.07(5)
O12 Ti2 Ti3 40.03(5)
O6 Ti2 Ti3 86.17(5)
Ti1 Ti2 Ti3 60.071(17)
O14 Ti3 O5 175.49(8)
O14 Ti3 O15 95.54(8)
O5 Ti3 O15 86.31(7)
O14 Ti3 O13 95.59(8)
O5 Ti3 O13 88.48(7)
O15 Ti3 O13 91.17(7)
O14 Ti3 O7 98.40(8)
O5 Ti3 O7 77.48(7)
O15 Ti3 O7 89.25(7)
O13 Ti3 O7 165.90(7)
O14 Ti3 O12 102.18(8)
O5 Ti3 O12 75.99(7)
O15 Ti3 O12 162.27(8)
O13 Ti3 O12 87.48(7)
O7 Ti3 O12 87.84(7)
O14 Ti3 Ti1 138.31(7)
O5 Ti3 Ti1 37.87(5)
O15 Ti3 Ti1 81.32(6)
O13 Ti3 Ti1 125.91(5)
O7 Ti3 Ti1 40.33(5)
O12 Ti3 Ti1 85.17(5)
O14 Ti3 Ti2 141.79(7)
O5 Ti3 Ti2 36.94(5)
O15 Ti3 Ti2 122.52(5)
O13 Ti3 Ti2 81.53(5)
O7 Ti3 Ti2 86.36(5)
O12 Ti3 Ti2 39.84(5)
Ti1 Ti3 Ti2 59.778(17)
O19 Ti4 O18 92.61(8)
O19 Ti4 O3 93.38(8)
O18 Ti4 O3 94.32(8)
O19 Ti4 O17 171.83(8)
O18 Ti4 O17 95.29(7)
O3 Ti4 O17 88.10(7)
O19 Ti4 O4 93.91(8)
O18 Ti4 O4 86.80(8)
O3 Ti4 O4 172.56(8)
O17 Ti4 O4 84.48(7)
O19 Ti4 O16 85.01(8)
O18 Ti4 O16 171.24(8)
O3 Ti4 O16 94.23(7)
O17 Ti4 O16 86.87(7)
O4 Ti4 O16 84.97(7)
P1 O1 Ti1 126.30(11)
O17 P1 O9 113.13(10)
O17 P1 O1 114.02(10)
O9 P1 O1 109.85(10)
O17 P1 C1 106.90(11)
O9 P1 C1 107.18(11)
O1 P1 C1 105.16(11)
C2 C1 C6 118.1(3)
C2 C1 P1 122.9(2)
C6 C1 P1 119.1(2)
C3 C2 C1 120.6(3)
C4 C3 C2 120.5(3)
C3 C4 C5 120.2(3)
C6 C5 C4 119.6(3)
C5 C6 C1 121.1(3)
P2 O2 Ti1 125.52(10)
O16 P2 O15 113.93(10)
O16 P2 O2 112.34(11)
O15 P2 O2 111.00(10)
O16 P2 C7 109.42(11)
O15 P2 C7 106.14(13)
O2 P2 C7 103.27(12)
C8 C7 C12 118.0(3)
C8 C7 P2 122.5(2)
C12 C7 P2 119.6(2)
C7 C8 C9 120.7(3)
C10 C9 C8 120.0(3)
C9 C10 C11 120.0(3)
C12 C11 C10 120.0(3)
C11 C12 C7 121.2(3)
P3 O3 Ti4 166.96(12)
O3 P3 O13 113.34(10)
O3 P3 O11 112.54(10)
O13 P3 O11 109.99(10)
O3 P3 C13 106.23(11)
O13 P3 C13 107.43(11)
O11 P3 C13 106.90(11)
C14 C13 C18 118.0(3)
C14 C13 P3 119.9(2)
C18 C13 P3 122.1(2)
C15 C14 C13 120.1(3)
C16 C15 C14 121.0(3)
C17 C16 C15 120.1(3)
C16 C17 C18 119.4(3)
C17 C18 C13 121.3(3)
S1 O4 Ti4 127.97(11)
O4 S1 C20 105.74(14)
O4 S1 C19 102.65(13)
C20 S1 C19 97.36(16)
Ti2 O5 Ti3 106.08(8)
Ti2 O5 Ti1 104.49(8)
Ti3 O5 Ti1 104.85(8)
C21 O6 Ti1 125.40(16)
C21 O6 Ti2 133.03(16)
Ti1 O6 Ti2 100.09(8)
O6 C21 C22 109.8(2)
O6 C21 C23 110.5(2)
C22 C21 C23 111.9(3)
C24 O7 Ti3 126.02(16)
C24 O7 Ti1 131.96(17)
Ti3 O7 Ti1 99.95(7)
O7 C24 C25 110.9(2)
O7 C24 C26 109.9(2)
C25 C24 C26 113.2(3)
C27 O8 Ti1 150.43(18)
O8 C27 C28 110.4(3)
O8 C27 C29 108.6(3)
C28 C27 C29 113.3(3)
P1 O9 Ti2 124.60(10)
C30 O10 Ti2 166.4(2)
O10 C30 C32 112.9(3)
O10 C30 C31 109.4(3)
C32 C30 C31 112.9(3)
P3 O11 Ti2 124.05(10)
C33 O12 Ti2 127.34(16)
C33 O12 Ti3 131.98(17)
Ti2 O12 Ti3 100.13(8)
O12 C33 C35 110.6(2)
O12 C33 C34 110.0(2)
C35 C33 C34 112.3(3)
P3 O13 Ti3 123.35(11)
C36 O14 Ti3 149.2(2)
O14 C36 C38 111.2(3)
O14 C36 C37 109.1(3)
C38 C36 C37 113.7(3)
P2 O15 Ti3 126.41(11)
P2 O16 Ti4 153.28(11)
P1 O17 Ti4 159.10(11)
C39 O18 Ti4 128.05(16)
O18 C39 C40 110.3(2)
O18 C39 C41 110.1(2)
C40 C39 C41 111.8(2)
C42 O19 Ti4 144.48(17)
O19 C42 C43 109.1(2)
O19 C42 C44 108.1(2)
C43 C42 C44 112.0(3)

loop_
_geom_bond_atom_site_label_1
_geom_bond_atom_site_label_2
_geom_bond_distance
Ti1 O8 1.7810(18)
Ti1 O2 1.9467(17)
Ti1 O1 1.9530(17)
Ti1 O5 1.9757(18)
Ti1 O6 2.0141(18)
Ti1 O7 2.0439(18)
Ti1 Ti2 3.1014(6)
Ti1 Ti3 3.1106(6)
Ti2 O10 1.7720(18)
Ti2 O5 1.9470(17)
Ti2 O9 1.9773(17)
Ti2 O11 1.9836(18)
Ti2 O12 2.0259(18)
Ti2 O6 2.0319(18)
Ti2 Ti3 3.1132(6)
Ti3 O14 1.7702(18)
Ti3 O5 1.9490(18)
Ti3 O15 1.9761(18)
Ti3 O13 1.9811(18)
Ti3 O7 2.0183(18)
Ti3 O12 2.0341(18)
Ti4 O19 1.7861(19)
Ti4 O18 1.8325(17)
Ti4 O3 1.9549(17)
Ti4 O17 2.0399(18)
Ti4 O4 2.0585(18)
Ti4 O16 2.0952(17)
O1 P1 1.5403(18)
P1 O17 1.5078(19)
P1 O9 1.5391(18)
P1 C1 1.800(3)
C1 C2 1.388(4)
C1 C6 1.394(4)
C2 C3 1.373(4)
C3 C4 1.367(4)
C4 C5 1.378(4)
C5 C6 1.374(4)
O2 P2 1.5431(19)
P2 O16 1.4996(19)
P2 O15 1.533(2)
P2 C7 1.798(3)
C7 C8 1.372(4)
C7 C12 1.389(4)
C8 C9 1.394(5)
C9 C10 1.359(5)
C10 C11 1.371(5)
C11 C12 1.370(4)
O3 P3 1.5062(19)
P3 O13 1.5310(19)
P3 O11 1.5377(19)
P3 C13 1.797(3)
C13 C14 1.391(4)
C13 C18 1.391(4)
C14 C15 1.377(4)
C15 C16 1.370(5)
C16 C17 1.369(4)
C17 C18 1.388(4)
O4 S1 1.5234(19)
S1 C20 1.763(3)
S1 C19 1.778(3)
O6 C21 1.442(3)
C21 C22 1.499(4)
C21 C23 1.515(4)
O7 C24 1.439(3)
C24 C25 1.503(4)
C24 C26 1.505(4)
O8 C27 1.427(4)
C27 C28 1.480(5)
C27 C29 1.517(4)
O10 C30 1.400(4)
C30 C32 1.470(5)
C30 C31 1.495(5)
O12 C33 1.432(3)
C33 C35 1.505(4)
C33 C34 1.513(4)
O14 C36 1.419(4)
C36 C38 1.477(5)
C36 C37 1.502(5)
O18 C39 1.430(3)
C39 C40 1.510(4)
C39 C41 1.513(4)
O19 C42 1.414(3)
C42 C43 1.499(4)
C42 C44 1.505(4)
